data_7119444
loop_
_publ_author_name
'Xu, Hui'
'Zhou, Bei'
'Zhou, Pan'
'Zhou, Jie'
'Shen, Yuehai'
'Yu, Fu-Chao'
'Lu, Ling-Ling'

_publ_section_title
;
 Insights into the unexpected chemoselectivity in Br\/onsted acid catalyzed
 cyclization of isatins with enaminones: convenient synthesis of
 pyrrolo[3,4-c]quinolin-1-ones and spirooxindoles
;
_journal_coden_ASTM CHCOFS
_journal_issue 51
_journal_name_full
;
 Chemical Communications (Cambridge, United Kingdom)
;
_journal_page_first 8002
_journal_page_last 8005
_journal_paper_doi 10.1039/c6cc02659a
_journal_volume 52
_journal_year 2016
_chemical_formula_sum 'C26 H18 F2 N2 O4'
_chemical_formula_weight 460.42
_space_group_IT_number 2
_symmetry_cell_setting triclinic
_symmetry_space_group_name_Hall '-P 1'
_symmetry_space_group_name_H-M 'P -1'
_atom_sites_solution_hydrogens geom
_atom_sites_solution_primary direct
_atom_sites_solution_secondary difmap
_audit_creation_method SHELXL-97
_audit_update_record
;
2015-06-29 deposited with the CCDC.
2016-05-25 downloaded from the CCDC.
;
_cell_angle_alpha 78.111(2)
_cell_angle_beta 79.431(2)
_cell_angle_gamma 87.801(2)
_cell_formula_units_Z 2
_cell_length_a 6.0426(10)
_cell_length_b 12.222(2)
_cell_length_c 15.374(3)
_cell_measurement_reflns_used 1302
_cell_measurement_temperature 298(2)
_cell_volume 1092.2(3)
_computing_cell_refinement 'Bruker SMART'
_computing_data_collection 'Bruker SMART'
_computing_data_reduction 'Bruker SAINT'
_computing_molecular_graphics 'Bruker SHELXTL'
_computing_publication_material 'Bruker SHELXTL'
_computing_structure_refinement 'SHELXL-97 (Sheldrick, 1997)'
_computing_structure_solution 'SHELXS-97 (Sheldrick, 1990)'
_diffrn_ambient_temperature 298(2)
_diffrn_measured_fraction_theta_full 0.996
_diffrn_measured_fraction_theta_max 0.996
_diffrn_radiation_monochromator graphite
_diffrn_radiation_source 'fine-focus sealed tube'
_diffrn_radiation_type MoK\a
_diffrn_radiation_wavelength 0.71073
_diffrn_reflns_av_R_equivalents 0.0518
_diffrn_reflns_av_sigmaI/netI 0.0824
_diffrn_reflns_limit_h_max 7
_diffrn_reflns_limit_h_min -7
_diffrn_reflns_limit_k_max 14
_diffrn_reflns_limit_k_min -14
_diffrn_reflns_limit_l_max 18
_diffrn_reflns_limit_l_min -18
_diffrn_reflns_number 8750
_diffrn_reflns_theta_full 25.15
_diffrn_reflns_theta_max 25.15
_diffrn_reflns_theta_min 1.38
_exptl_absorpt_coefficient_mu 0.107
_exptl_absorpt_correction_T_max 0.9811
_exptl_absorpt_correction_T_min 0.9506
_exptl_crystal_colour yellow
_exptl_crystal_density_diffrn 1.400
_exptl_crystal_density_method 'not measured'
_exptl_crystal_description block
_exptl_crystal_F_000 476
_exptl_crystal_size_max 0.48
_exptl_crystal_size_mid 0.32
_exptl_crystal_size_min 0.18
_refine_diff_density_max 0.384
_refine_diff_density_min -0.185
_refine_diff_density_rms 0.044
_refine_ls_extinction_method none
_refine_ls_goodness_of_fit_ref 0.986
_refine_ls_hydrogen_treatment mixed
_refine_ls_matrix_type full
_refine_ls_number_parameters 309
_refine_ls_number_reflns 3897
_refine_ls_number_restraints 0
_refine_ls_restrained_S_all 0.986
_refine_ls_R_factor_all 0.1311
_refine_ls_R_factor_gt 0.0556
_refine_ls_shift/su_max 0.000
_refine_ls_shift/su_mean 0.000
_refine_ls_structure_factor_coef Fsqd
_refine_ls_weighting_details 'calc w=1/[\s^2^(Fo^2^)+(0.0862P)^2^+0.0000P] where P=(Fo^2^+2Fc^2^)/3'
_refine_ls_weighting_scheme calc
_refine_ls_wR_factor_gt 0.1383
_refine_ls_wR_factor_ref 0.1826
_reflns_number_gt 1885
_reflns_number_total 3897
_reflns_threshold_expression >2sigma(I)
_cod_data_source_file c6cc02659a2.cif
_cod_data_source_block 1
_cod_original_sg_symbol_H-M P-1
_cod_database_code 7119444

loop_
_symmetry_equiv_pos_as_xyz
'x, y, z'
'-x, -y, -z'

loop_
_atom_site_label
_atom_site_type_symbol
_atom_site_fract_x
_atom_site_fract_y
_atom_site_fract_z
_atom_site_U_iso_or_equiv
_atom_site_adp_type
_atom_site_occupancy
_atom_site_symmetry_multiplicity
_atom_site_calc_flag
_atom_site_refinement_flags
_atom_site_disorder_assembly
_atom_site_disorder_group
F1 F 0.5262(5) 0.07805(19) 0.3735(2) 0.1215(11) Uani 1 1 d . . .
F2 F 1.0764(4) 0.98416(18) 0.38765(18) 0.0953(8) Uani 1 1 d . . .
N1 N 0.8577(5) 0.5519(2) 0.39096(18) 0.0537(8) Uani 1 1 d . . .
N2 N 0.4046(5) 0.7233(2) 0.19079(18) 0.0503(7) Uani 1 1 d . . .
O1 O 0.5549(4) 0.54867(19) 0.16586(15) 0.0573(7) Uani 1 1 d . . .
O2 O 0.5148(4) 0.8974(2) 0.20535(17) 0.0687(8) Uani 1 1 d . . .
O3 O -0.1021(5) 0.8477(3) -0.0809(2) 0.0989(10) Uani 1 1 d . . .
O4 O 0.2618(7) 0.4372(3) 0.1776(2) 0.1077(12) Uani 1 1 d . . .
C1 C 0.5657(8) 0.1877(3) 0.3672(3) 0.0751(12) Uani 1 1 d . . .
C2 C 0.3919(7) 0.2543(3) 0.3923(3) 0.0741(12) Uani 1 1 d . . .
H2 H 0.2474 0.2254 0.4133 0.089 Uiso 1 1 calc R . .
C3 C 0.4337(6) 0.3664(3) 0.3859(3) 0.0628(10) Uani 1 1 d . . .
H3 H 0.3157 0.4136 0.4020 0.075 Uiso 1 1 calc R . .
C4 C 0.6497(6) 0.4093(3) 0.3558(2) 0.0476(8) Uani 1 1 d . . .
C5 C 0.8220(6) 0.3380(3) 0.3310(3) 0.0628(10) Uani 1 1 d . . .
H5 H 0.9677 0.3656 0.3104 0.075 Uiso 1 1 calc R . .
C6 C 0.7807(7) 0.2264(3) 0.3363(3) 0.0771(12) Uani 1 1 d . . .
H6 H 0.8966 0.1786 0.3191 0.093 Uiso 1 1 calc R . .
C7 C 0.6972(6) 0.5292(3) 0.3492(2) 0.0481(8) Uani 1 1 d . . .
C8 C 0.5876(5) 0.6152(3) 0.2974(2) 0.0449(8) Uani 1 1 d . . .
C9 C 0.6343(6) 0.7239(3) 0.2928(2) 0.0487(9) Uani 1 1 d . . .
C10 C 0.7959(6) 0.7536(3) 0.3407(2) 0.0492(9) Uani 1 1 d . . .
C11 C 0.8528(6) 0.8641(3) 0.3413(2) 0.0600(10) Uani 1 1 d . . .
H11 H 0.7789 0.9250 0.3121 0.072 Uiso 1 1 calc R . .
C12 C 1.0187(7) 0.8782(3) 0.3859(3) 0.0652(11) Uani 1 1 d . . .
C13 C 1.1343(6) 0.7916(3) 0.4308(3) 0.0646(10) Uani 1 1 d . . .
H13 H 1.2492 0.8063 0.4596 0.078 Uiso 1 1 calc R . .
C14 C 1.0777(6) 0.6844(3) 0.4324(2) 0.0579(10) Uani 1 1 d . . .
H14 H 1.1529 0.6254 0.4633 0.069 Uiso 1 1 calc R . .
C15 C 0.9057(6) 0.6623(3) 0.3876(2) 0.0505(9) Uani 1 1 d . . .
C16 C 0.4352(6) 0.6079(3) 0.2321(2) 0.0483(8) Uani 1 1 d . . .
H16 H 0.2919 0.5717 0.2626 0.058 Uiso 1 1 calc R . .
C17 C 0.5149(6) 0.7961(3) 0.2258(2) 0.0538(9) Uani 1 1 d . . .
C18 C 0.2789(6) 0.7572(3) 0.1196(2) 0.0487(8) Uani 1 1 d . . .
C19 C 0.0825(6) 0.7026(3) 0.1202(2) 0.0589(10) Uani 1 1 d . . .
H19 H 0.0314 0.6433 0.1674 0.071 Uiso 1 1 calc R . .
C20 C -0.0379(6) 0.7352(4) 0.0515(3) 0.0680(11) Uani 1 1 d . . .
H20 H -0.1696 0.6978 0.0522 0.082 Uiso 1 1 calc R . .
C21 C 0.0361(7) 0.8223(3) -0.0176(3) 0.0638(11) Uani 1 1 d . . .
C22 C 0.2346(7) 0.8768(3) -0.0205(3) 0.0692(11) Uani 1 1 d . . .
H22 H 0.2855 0.9357 -0.0681 0.083 Uiso 1 1 calc R . .
C23 C 0.3558(7) 0.8427(3) 0.0479(3) 0.0634(10) Uani 1 1 d . . .
H23 H 0.4912 0.8778 0.0457 0.076 Uiso 1 1 calc R . .
C24 C -0.0405(9) 0.9354(4) -0.1523(3) 0.1099(17) Uani 1 1 d . . .
H24A H -0.0339 1.0028 -0.1300 0.165 Uiso 1 1 calc R . .
H24B H -0.1493 0.9441 -0.1916 0.165 Uiso 1 1 calc R . .
H24C H 0.1048 0.9206 -0.1852 0.165 Uiso 1 1 calc R . .
C25 C 0.4522(9) 0.4610(3) 0.1488(3) 0.0715(12) Uani 1 1 d . . .
C26 C 0.6152(9) 0.3992(4) 0.0907(3) 0.1161(19) Uani 1 1 d . . .
H26A H 0.7107 0.3534 0.1270 0.174 Uiso 1 1 calc R . .
H26B H 0.7055 0.4518 0.0439 0.174 Uiso 1 1 calc R . .
H26C H 0.5340 0.3528 0.0641 0.174 Uiso 1 1 calc R . .

loop_
_atom_site_aniso_label
_atom_site_aniso_U_11
_atom_site_aniso_U_22
_atom_site_aniso_U_33
_atom_site_aniso_U_23
_atom_site_aniso_U_13
_atom_site_aniso_U_12
F1 0.103(2) 0.0570(16) 0.215(3) -0.0476(17) -0.030(2) -0.0095(14)
F2 0.112(2) 0.0613(15) 0.127(2) -0.0217(13) -0.0527(16) -0.0162(14)
N1 0.061(2) 0.0469(18) 0.0533(19) -0.0086(13) -0.0135(15) 0.0048(15)
N2 0.0551(18) 0.0412(16) 0.0564(18) -0.0083(13) -0.0169(15) 0.0013(14)
O1 0.0631(16) 0.0558(15) 0.0538(15) -0.0186(12) -0.0059(12) 0.0063(12)
O2 0.089(2) 0.0428(15) 0.0807(19) -0.0099(12) -0.0362(15) 0.0060(14)
O3 0.100(2) 0.116(3) 0.081(2) -0.0028(19) -0.038(2) 0.012(2)
O4 0.124(3) 0.097(3) 0.112(3) -0.050(2) -0.003(2) -0.043(2)
C1 0.077(3) 0.047(2) 0.108(4) -0.029(2) -0.020(3) -0.004(2)
C2 0.059(3) 0.060(3) 0.099(3) -0.014(2) -0.003(2) -0.008(2)
C3 0.059(3) 0.049(2) 0.074(3) -0.0067(19) -0.002(2) 0.0013(19)
C4 0.052(2) 0.046(2) 0.045(2) -0.0092(15) -0.0098(17) 0.0031(17)
C5 0.053(2) 0.053(2) 0.084(3) -0.021(2) -0.008(2) -0.0004(19)
C6 0.067(3) 0.060(3) 0.112(4) -0.039(2) -0.017(3) 0.012(2)
C7 0.052(2) 0.047(2) 0.044(2) -0.0089(16) -0.0048(17) -0.0004(17)
C8 0.045(2) 0.0408(19) 0.048(2) -0.0099(15) -0.0076(16) 0.0025(16)
C9 0.055(2) 0.045(2) 0.046(2) -0.0087(16) -0.0089(17) 0.0039(17)
C10 0.053(2) 0.042(2) 0.054(2) -0.0126(16) -0.0101(18) 0.0022(17)
C11 0.068(3) 0.048(2) 0.069(3) -0.0163(18) -0.020(2) 0.0029(19)
C12 0.077(3) 0.052(2) 0.071(3) -0.017(2) -0.018(2) -0.011(2)
C13 0.058(2) 0.071(3) 0.071(3) -0.019(2) -0.023(2) -0.004(2)
C14 0.059(2) 0.062(2) 0.056(2) -0.0135(18) -0.0165(19) 0.0035(19)
C15 0.054(2) 0.049(2) 0.049(2) -0.0116(17) -0.0076(18) 0.0045(18)
C16 0.053(2) 0.042(2) 0.047(2) -0.0093(16) -0.0028(17) 0.0037(17)
C17 0.057(2) 0.046(2) 0.059(2) -0.0127(18) -0.0111(18) 0.0035(18)
C18 0.048(2) 0.046(2) 0.054(2) -0.0122(17) -0.0122(18) 0.0050(17)
C19 0.054(2) 0.065(2) 0.055(2) -0.0081(18) -0.0067(19) 0.0021(19)
C20 0.050(2) 0.087(3) 0.068(3) -0.013(2) -0.014(2) -0.001(2)
C21 0.069(3) 0.069(3) 0.060(3) -0.018(2) -0.028(2) 0.021(2)
C22 0.090(3) 0.055(2) 0.064(3) -0.0060(19) -0.024(2) -0.001(2)
C23 0.073(3) 0.055(2) 0.063(3) -0.0014(19) -0.023(2) -0.007(2)
C24 0.135(5) 0.126(4) 0.069(3) -0.018(3) -0.024(3) 0.019(4)
C25 0.101(4) 0.055(3) 0.064(3) -0.020(2) -0.020(3) 0.006(3)
C26 0.168(5) 0.101(4) 0.095(4) -0.061(3) -0.027(4) 0.049(4)

loop_
_atom_type_symbol
_atom_type_description
_atom_type_scat_dispersion_real
_atom_type_scat_dispersion_imag
_atom_type_scat_source
C C 0.0033 0.0016 'International Tables Vol C Tables 4.2.6.8 and 6.1.1.4'
H H 0.0000 0.0000 'International Tables Vol C Tables 4.2.6.8 and 6.1.1.4'
N N 0.0061 0.0033 'International Tables Vol C Tables 4.2.6.8 and 6.1.1.4'
O O 0.0106 0.0060 'International Tables Vol C Tables 4.2.6.8 and 6.1.1.4'
F F 0.0171 0.0103 'International Tables Vol C Tables 4.2.6.8 and 6.1.1.4'

loop_
_geom_angle_atom_site_label_1
_geom_angle_atom_site_label_2
_geom_angle_atom_site_label_3
_geom_angle
_geom_angle_site_symmetry_1
_geom_angle_site_symmetry_3
C7 N1 C15 118.7(3) . .
C17 N2 C18 124.1(3) . .
C17 N2 C16 112.6(3) . .
C18 N2 C16 123.2(3) . .
C25 O1 C16 118.4(3) . .
C24 O3 C21 117.6(4) . .
F1 C1 C2 118.8(4) . .
F1 C1 C6 118.4(4) . .
C2 C1 C6 122.8(4) . .
C1 C2 C3 118.5(4) . .
C1 C2 H2 120.7 . .
C3 C2 H2 120.7 . .
C2 C3 C4 120.7(4) . .
C2 C3 H3 119.6 . .
C4 C3 H3 119.6 . .
C5 C4 C3 118.6(3) . .
C5 C4 C7 120.0(3) . .
C3 C4 C7 121.3(3) . .
C6 C5 C4 120.8(4) . .
C6 C5 H5 119.6 . .
C4 C5 H5 119.6 . .
C1 C6 C5 118.5(4) . .
C1 C6 H6 120.8 . .
C5 C6 H6 120.8 . .
N1 C7 C8 120.9(3) . .
N1 C7 C4 116.7(3) . .
C8 C7 C4 122.4(3) . .
C9 C8 C7 121.0(3) . .
C9 C8 C16 109.2(3) . .
C7 C8 C16 129.3(3) . .
C8 C9 C10 120.5(3) . .
C8 C9 C17 109.7(3) . .
C10 C9 C17 129.5(3) . .
C11 C10 C15 120.5(3) . .
C11 C10 C9 124.6(3) . .
C15 C10 C9 114.9(3) . .
C12 C11 C10 117.3(3) . .
C12 C11 H11 121.3 . .
C10 C11 H11 121.3 . .
C11 C12 F2 118.5(4) . .
C11 C12 C13 124.2(3) . .
F2 C12 C13 117.3(3) . .
C14 C13 C12 119.0(3) . .
C14 C13 H13 120.5 . .
C12 C13 H13 120.5 . .
C13 C14 C15 120.4(3) . .
C13 C14 H14 119.8 . .
C15 C14 H14 119.8 . .
N1 C15 C14 117.7(3) . .
N1 C15 C10 123.8(3) . .
C14 C15 C10 118.5(3) . .
O1 C16 N2 110.1(3) . .
O1 C16 C8 107.5(3) . .
N2 C16 C8 103.2(2) . .
O1 C16 H16 111.9 . .
N2 C16 H16 111.9 . .
C8 C16 H16 111.9 . .
O2 C17 N2 126.9(3) . .
O2 C17 C9 127.8(3) . .
N2 C17 C9 105.3(3) . .
C23 C18 C19 119.1(3) . .
C23 C18 N2 120.3(3) . .
C19 C18 N2 120.5(3) . .
C20 C19 C18 120.5(4) . .
C20 C19 H19 119.8 . .
C18 C19 H19 119.8 . .
C21 C20 C19 119.9(4) . .
C21 C20 H20 120.1 . .
C19 C20 H20 120.1 . .
C20 C21 O3 114.0(4) . .
C20 C21 C22 120.6(3) . .
O3 C21 C22 125.4(4) . .
C23 C22 C21 119.1(4) . .
C23 C22 H22 120.4 . .
C21 C22 H22 120.4 . .
C22 C23 C18 120.7(4) . .
C22 C23 H23 119.6 . .
C18 C23 H23 119.6 . .
O3 C24 H24A 109.5 . .
O3 C24 H24B 109.5 . .
H24A C24 H24B 109.5 . .
O3 C24 H24C 109.5 . .
H24A C24 H24C 109.5 . .
H24B C24 H24C 109.5 . .
O4 C25 O1 123.9(4) . .
O4 C25 C26 125.8(4) . .
O1 C25 C26 110.3(4) . .
C25 C26 H26A 109.5 . .
C25 C26 H26B 109.5 . .
H26A C26 H26B 109.5 . .
C25 C26 H26C 109.5 . .
H26A C26 H26C 109.5 . .
H26B C26 H26C 109.5 . .

loop_
_geom_bond_atom_site_label_1
_geom_bond_atom_site_label_2
_geom_bond_distance
_geom_bond_site_symmetry_2
F1 C1 1.351(4) .
F2 C12 1.361(4) .
N1 C7 1.325(4) .
N1 C15 1.379(4) .
N2 C17 1.378(4) .
N2 C18 1.429(4) .
N2 C16 1.443(4) .
O1 C25 1.352(5) .
O1 C16 1.442(4) .
O2 C17 1.212(4) .
O3 C24 1.375(5) .
O3 C21 1.376(4) .
O4 C25 1.179(5) .
C1 C2 1.353(5) .
C1 C6 1.366(5) .
C2 C3 1.383(5) .
C2 H2 0.9300 .
C3 C4 1.386(5) .
C3 H3 0.9300 .
C4 C5 1.383(5) .
C4 C7 1.483(4) .
C5 C6 1.378(5) .
C5 H5 0.9300 .
C6 H6 0.9300 .
C7 C8 1.404(4) .
C8 C9 1.354(4) .
C8 C16 1.500(4) .
C9 C10 1.424(4) .
C9 C17 1.486(5) .
C10 C11 1.410(4) .
C10 C15 1.411(4) .
C11 C12 1.348(5) .
C11 H11 0.9300 .
C12 C13 1.380(5) .
C13 C14 1.360(4) .
C13 H13 0.9300 .
C14 C15 1.410(4) .
C14 H14 0.9300 .
C16 H16 0.9800 .
C18 C23 1.377(5) .
C18 C19 1.382(4) .
C19 C20 1.374(5) .
C19 H19 0.9300 .
C20 C21 1.363(5) .
C20 H20 0.9300 .
C21 C22 1.383(5) .
C22 C23 1.377(5) .
C22 H22 0.9300 .
C23 H23 0.9300 .
C24 H24A 0.9600 .
C24 H24B 0.9600 .
C24 H24C 0.9600 .
C25 C26 1.495(6) .
C26 H26A 0.9600 .
C26 H26B 0.9600 .
C26 H26C 0.9600 .

loop_
_geom_torsion_atom_site_label_1
_geom_torsion_atom_site_label_2
_geom_torsion_atom_site_label_3
_geom_torsion_atom_site_label_4
_geom_torsion
_geom_torsion_site_symmetry_1
_geom_torsion_site_symmetry_2
_geom_torsion_site_symmetry_3
_geom_torsion_site_symmetry_4
F1 C1 C2 C3 179.8(4) . . . .
C6 C1 C2 C3 0.2(7) . . . .
C1 C2 C3 C4 -1.0(6) . . . .
C2 C3 C4 C5 1.0(5) . . . .
C2 C3 C4 C7 -179.7(3) . . . .
C3 C4 C5 C6 -0.3(5) . . . .
C7 C4 C5 C6 -179.6(3) . . . .
F1 C1 C6 C5 -179.1(4) . . . .
C2 C1 C6 C5 0.4(7) . . . .
C4 C5 C6 C1 -0.4(6) . . . .
C15 N1 C7 C8 4.1(5) . . . .
C15 N1 C7 C4 -179.1(3) . . . .
C5 C4 C7 N1 -54.2(4) . . . .
C3 C4 C7 N1 126.5(4) . . . .
C5 C4 C7 C8 122.5(4) . . . .
C3 C4 C7 C8 -56.8(5) . . . .
N1 C7 C8 C9 -3.6(5) . . . .
C4 C7 C8 C9 179.9(3) . . . .
N1 C7 C8 C16 167.6(3) . . . .
C4 C7 C8 C16 -9.0(5) . . . .
C7 C8 C9 C10 -0.2(5) . . . .
C16 C8 C9 C10 -172.9(3) . . . .
C7 C8 C9 C17 173.6(3) . . . .
C16 C8 C9 C17 0.8(4) . . . .
C8 C9 C10 C11 -178.8(3) . . . .
C17 C9 C10 C11 8.8(6) . . . .
C8 C9 C10 C15 2.9(5) . . . .
C17 C9 C10 C15 -169.5(3) . . . .
C15 C10 C11 C12 1.8(5) . . . .
C9 C10 C11 C12 -176.3(3) . . . .
C10 C11 C12 F2 -179.8(3) . . . .
C10 C11 C12 C13 -0.3(6) . . . .
C11 C12 C13 C14 -1.1(6) . . . .
F2 C12 C13 C14 178.4(3) . . . .
C12 C13 C14 C15 1.0(5) . . . .
C7 N1 C15 C14 -179.8(3) . . . .
C7 N1 C15 C10 -1.1(5) . . . .
C13 C14 C15 N1 179.3(3) . . . .
C13 C14 C15 C10 0.6(5) . . . .
C11 C10 C15 N1 179.3(3) . . . .
C9 C10 C15 N1 -2.4(5) . . . .
C11 C10 C15 C14 -2.0(5) . . . .
C9 C10 C15 C14 176.3(3) . . . .
C25 O1 C16 N2 -119.4(3) . . . .
C25 O1 C16 C8 128.8(3) . . . .
C17 N2 C16 O1 -116.2(3) . . . .
C18 N2 C16 O1 62.0(4) . . . .
C17 N2 C16 C8 -1.7(4) . . . .
C18 N2 C16 C8 176.6(3) . . . .
C9 C8 C16 O1 116.8(3) . . . .
C7 C8 C16 O1 -55.2(4) . . . .
C9 C8 C16 N2 0.4(4) . . . .
C7 C8 C16 N2 -171.5(3) . . . .
C18 N2 C17 O2 3.5(6) . . . .
C16 N2 C17 O2 -178.3(4) . . . .
C18 N2 C17 C9 -176.1(3) . . . .
C16 N2 C17 C9 2.2(4) . . . .
C8 C9 C17 O2 178.6(4) . . . .
C10 C9 C17 O2 -8.3(6) . . . .
C8 C9 C17 N2 -1.8(4) . . . .
C10 C9 C17 N2 171.2(3) . . . .
C17 N2 C18 C23 39.1(5) . . . .
C16 N2 C18 C23 -139.0(3) . . . .
C17 N2 C18 C19 -142.9(3) . . . .
C16 N2 C18 C19 39.0(5) . . . .
C23 C18 C19 C20 -1.8(5) . . . .
N2 C18 C19 C20 -179.9(3) . . . .
C18 C19 C20 C21 -0.3(6) . . . .
C19 C20 C21 O3 -178.8(3) . . . .
C19 C20 C21 C22 1.6(6) . . . .
C24 O3 C21 C20 179.3(4) . . . .
C24 O3 C21 C22 -1.1(6) . . . .
C20 C21 C22 C23 -0.7(6) . . . .
O3 C21 C22 C23 179.7(4) . . . .
C21 C22 C23 C18 -1.5(6) . . . .
C19 C18 C23 C22 2.7(6) . . . .
N2 C18 C23 C22 -179.3(3) . . . .
C16 O1 C25 O4 8.4(6) . . . .
C16 O1 C25 C26 -170.4(3) . . . .
